data_4134302
loop_
_publ_author_name
'du Plessis, Marike'
'Nikolayenko, Varvara I.'
'Barbour, Leonard J.'

_publ_section_title
;
 Record-setting selectivity for p-xylene by an intrinsically porous 0D
 metallocycle.
;
_journal_name_full 'Journal of the American Chemical Society'
_journal_paper_doi 10.1021/jacs.9b11314
_journal_year 2020
_chemical_formula_moiety 'C34 H40 Cl4 Cu2 N8, C8 H10'
_chemical_formula_sum 'C42 H50 Cl4 Cu2 N8'
_chemical_formula_weight 935.78
_space_group_crystal_system monoclinic
_space_group_IT_number 14
_space_group_name_Hall '-P 2ybc'
_space_group_name_H-M_alt 'P 1 21/c 1'
_atom_sites_solution_hydrogens geom
_atom_sites_solution_primary direct
_atom_sites_solution_secondary difmap
_audit_creation_method SHELXL-2016/6
_cell_angle_alpha 90
_cell_angle_beta 100.88(3)
_cell_angle_gamma 90
_cell_formula_units_Z 2
_cell_length_a 8.4004(17)
_cell_length_b 10.908(2)
_cell_length_c 22.526(5)
_cell_measurement_reflns_used 5829
_cell_measurement_temperature 293(2)
_cell_measurement_theta_max 24.41
_cell_measurement_theta_min 2.469
_cell_volume 2027.0(7)
_computing_cell_refinement 'SAINT V8.37A (Bruker, 2016)'
_computing_data_collection 'APEX3 (Bruker, 2017)'
_computing_data_reduction 'SAINT V8.37A (Bruker, 2016)'
_computing_molecular_graphics 'X-Seed (Barbour, 2001; Atwood & Barbour, 2003)'
_computing_structure_refinement 'SHELXL-2016/6 (Sheldrick, 2016)'
_computing_structure_solution 'SHELXS-2013/1 (Sheldrick, 2016)'
_diffrn_ambient_temperature 293(2)
_diffrn_detector 'CCD area detector'
_diffrn_detector_type 'Bruker APEX II'
_diffrn_measured_fraction_theta_full 0.999
_diffrn_measured_fraction_theta_max 0.999
_diffrn_measurement_device 'three-circle diffractometer'
_diffrn_measurement_device_type 'Bruker APEX DUO CCD'
_diffrn_measurement_method '\w scans'
_diffrn_radiation_monochromator 'multilayer mirror optics'
_diffrn_radiation_type MoK\a
_diffrn_radiation_wavelength 0.71073
_diffrn_reflns_av_R_equivalents 0.0592
_diffrn_reflns_av_unetI/netI 0.0344
_diffrn_reflns_Laue_measured_fraction_full 0.999
_diffrn_reflns_Laue_measured_fraction_max 0.999
_diffrn_reflns_limit_h_max 10
_diffrn_reflns_limit_h_min -10
_diffrn_reflns_limit_k_max 13
_diffrn_reflns_limit_k_min -13
_diffrn_reflns_limit_l_max 26
_diffrn_reflns_limit_l_min -26
_diffrn_reflns_number 30872
_diffrn_reflns_point_group_measured_fraction_full 0.999
_diffrn_reflns_point_group_measured_fraction_max 0.999
_diffrn_reflns_theta_full 25.092
_diffrn_reflns_theta_max 25.092
_diffrn_reflns_theta_min 1.841
_diffrn_source 'microfocus sealed tube'
_diffrn_source_type 'Incoatec I\mS microsource'
_diffrn_standards_number 0
_exptl_absorpt_coefficient_mu 1.356
_exptl_absorpt_correction_T_max 0.7452
_exptl_absorpt_correction_T_min 0.6983
_exptl_absorpt_correction_type multi-scan
_exptl_absorpt_process_details SADABS-2016/2
_exptl_crystal_colour green
_exptl_crystal_density_diffrn 1.533
_exptl_crystal_description block
_exptl_crystal_F_000 968
_exptl_crystal_size_max 0.092
_exptl_crystal_size_mid 0.077
_exptl_crystal_size_min 0.065
_refine_diff_density_max 0.344
_refine_diff_density_min -0.318
_refine_diff_density_rms 0.072
_refine_ls_extinction_method none
_refine_ls_goodness_of_fit_ref 1.085
_refine_ls_hydrogen_treatment constr
_refine_ls_matrix_type full
_refine_ls_number_parameters 257
_refine_ls_number_reflns 3596
_refine_ls_number_restraints 0
_refine_ls_restrained_S_all 1.085
_refine_ls_R_factor_all 0.0478
_refine_ls_R_factor_gt 0.0350
_refine_ls_shift/su_max 0.001
_refine_ls_shift/su_mean 0.000
_refine_ls_structure_factor_coef Fsqd
_refine_ls_weighting_details 'w=1/[\s^2^(Fo^2^)+(0.0226P)^2^+3.5385P] where P=(Fo^2^+2Fc^2^)/3'
_refine_ls_weighting_scheme calc
_refine_ls_wR_factor_gt 0.0738
_refine_ls_wR_factor_ref 0.0781
_reflns_Friedel_coverage 0.000
_reflns_number_gt 3008
_reflns_number_total 3596
_reflns_threshold_expression 'I > 2\s(I)'
_cod_data_source_file 1px_100K.cif
_cod_data_source_block 1_px_100K
_cod_original_cell_volume 2026.9(7)
_cod_original_sg_symbol_H-M 'P 21/c'
_cod_database_code 4134302
_shelx_shelxl_version_number 2016/6
_shelx_space_group_comment
;
The symmetry employed for this shelxl refinement is uniquely defined
by the following loop, which should always be used as a source of
symmetry information in preference to the above space-group names.
They are only intended as comments.
;

loop_
_space_group_symop_operation_xyz
'x, y, z'
'-x, y+1/2, -z+1/2'
'-x, -y, -z'
'x, -y-1/2, z-1/2'

loop_
_atom_site_label
_atom_site_type_symbol
_atom_site_fract_x
_atom_site_fract_y
_atom_site_fract_z
_atom_site_U_iso_or_equiv
_atom_site_adp_type
_atom_site_occupancy
_atom_site_site_symmetry_order
_atom_site_calc_flag
_atom_site_refinement_flags_posn
_atom_site_refinement_flags_adp
_atom_site_refinement_flags_occupancy
_atom_site_disorder_assembly
_atom_site_disorder_group
Cu1 Cu -0.02459(4) 0.75480(3) 0.60603(2) 0.01303(11) Uani 1 1 d . . . . .
Cl1 Cl -0.15214(9) 0.71749(7) 0.68428(3) 0.01856(18) Uani 1 1 d . . . . .
Cl2 Cl 0.12084(9) 0.87762(8) 0.55546(4) 0.02444(19) Uani 1 1 d . . . . .
N1 N 0.1705(3) 0.6633(2) 0.64550(10) 0.0150(5) Uani 1 1 d . . . . .
N4 N 0.2256(3) 0.2073(2) 0.45114(10) 0.0144(5) Uani 1 1 d . . . . .
C7 C 0.5242(4) 0.1739(3) 0.63941(12) 0.0135(6) Uani 1 1 d . . . . .
N3 N 0.3932(3) 0.1403(2) 0.53179(10) 0.0142(5) Uani 1 1 d . . . . .
C1 C 0.1774(4) 0.5647(3) 0.68017(12) 0.0148(6) Uani 1 1 d . . . . .
H1 H 0.087600 0.525396 0.689988 0.018 Uiso 1 1 calc R U . . .
C5 C 0.4966(3) 0.3391(3) 0.70966(12) 0.0136(6) Uani 1 1 d . . . . .
C8 C 0.4510(4) 0.0829(3) 0.59119(12) 0.0159(6) Uani 1 1 d . . . . .
H8A H 0.531612 0.021366 0.587135 0.019 Uiso 1 1 calc R U . . .
H8B H 0.360875 0.041677 0.603987 0.019 Uiso 1 1 calc R U . . .
C12 C 0.6939(3) 0.1786(3) 0.65767(13) 0.0150(6) Uani 1 1 d . . . . .
N2 N 0.3319(3) 0.5292(2) 0.69928(10) 0.0145(5) Uani 1 1 d . . . . .
C4 C 0.3913(4) 0.4246(3) 0.73852(13) 0.0162(7) Uani 1 1 d . . . . .
H4A H 0.299371 0.379224 0.747518 0.019 Uiso 1 1 calc R U . . .
H4B H 0.453265 0.454965 0.776389 0.019 Uiso 1 1 calc R U . . .
C13 C 0.7599(3) 0.2649(3) 0.70057(13) 0.0153(6) Uani 1 1 d . . . . .
H13 H 0.872046 0.268668 0.712311 0.018 Uiso 1 1 calc R U . . .
C11 C 0.4871(4) 0.1906(3) 0.49424(13) 0.0177(7) Uani 1 1 d . . . . .
H11 H 0.599568 0.195861 0.501402 0.021 Uiso 1 1 calc R U . . .
C14 C 0.6660(3) 0.3458(3) 0.72670(12) 0.0142(6) Uani 1 1 d . . . . .
C9 C 0.2381(3) 0.1518(3) 0.50422(12) 0.0145(6) Uani 1 1 d . . . . .
H9 H 0.150296 0.124277 0.520243 0.017 Uiso 1 1 calc R U . . .
C16 C 0.8074(4) 0.0925(3) 0.63318(14) 0.0213(7) Uani 1 1 d . . . . .
H16A H 0.917256 0.109766 0.652253 0.032 Uiso 1 1 calc R U . . .
H16B H 0.795578 0.103872 0.590306 0.032 Uiso 1 1 calc R U . . .
H16C H 0.781438 0.009274 0.641446 0.032 Uiso 1 1 calc R U . . .
C10 C 0.3830(4) 0.2309(3) 0.44479(13) 0.0176(7) Uani 1 1 d . . . . .
H10 H 0.412930 0.268705 0.411564 0.021 Uiso 1 1 calc R U . . .
C17 C 0.2425(3) 0.2454(3) 0.64853(13) 0.0186(6) Uani 1 1 d . . . . .
H17A H 0.204753 0.307133 0.618810 0.028 Uiso 1 1 calc R U . . .
H17B H 0.194900 0.258693 0.683537 0.028 Uiso 1 1 calc R U . . .
H17C H 0.211816 0.165903 0.631946 0.028 Uiso 1 1 calc R U . . .
C3 C 0.4290(4) 0.6111(3) 0.67670(13) 0.0172(7) Uani 1 1 d . . . . .
H3 H 0.541602 0.610251 0.682927 0.021 Uiso 1 1 calc R U . . .
C15 C 0.7515(4) 0.4376(3) 0.77224(13) 0.0203(7) Uani 1 1 d . . . . .
H15A H 0.866583 0.425660 0.777647 0.030 Uiso 1 1 calc R U . . .
H15B H 0.717251 0.426226 0.810174 0.030 Uiso 1 1 calc R U . . .
H15C H 0.724956 0.519272 0.757752 0.030 Uiso 1 1 calc R U . . .
C2 C 0.3295(4) 0.6929(3) 0.64377(13) 0.0176(7) Uani 1 1 d . . . . .
H2 H 0.362676 0.759116 0.623075 0.021 Uiso 1 1 calc R U . . .
C6 C 0.4253(3) 0.2525(3) 0.66633(12) 0.0133(6) Uani 1 1 d . . . . .
C19 C 0.3358(4) 0.5293(3) 0.47592(15) 0.0281(8) Uani 1 1 d . . . . .
C18 C 0.4558(4) 0.5410(3) 0.44169(15) 0.0294(8) Uani 1 1 d . . . . .
H18 H 0.428022 0.568709 0.402037 0.035 Uiso 1 1 calc R U . . .
C20 C 0.3832(4) 0.4878(3) 0.53480(15) 0.0275(8) Uani 1 1 d . . . . .
H20 H 0.305852 0.478961 0.559072 0.033 Uiso 1 1 calc R U . . .
C21 C 0.1622(4) 0.5623(3) 0.45100(17) 0.0356(9) Uani 1 1 d . . . . .
H21A H 0.149557 0.578567 0.408489 0.053 Uiso 1 1 calc R U . . .
H21B H 0.133117 0.633967 0.471264 0.053 Uiso 1 1 calc R U . . .
H21C H 0.093107 0.495347 0.457354 0.053 Uiso 1 1 calc R U . . .

loop_
_atom_site_aniso_label
_atom_site_aniso_U_11
_atom_site_aniso_U_22
_atom_site_aniso_U_33
_atom_site_aniso_U_23
_atom_site_aniso_U_13
_atom_site_aniso_U_12
Cu1 0.01079(19) 0.01501(19) 0.01236(18) 0.00101(15) -0.00021(13) 0.00012(15)
Cl1 0.0139(4) 0.0280(4) 0.0136(4) 0.0020(3) 0.0020(3) 0.0021(3)
Cl2 0.0147(4) 0.0291(4) 0.0267(4) 0.0144(3) -0.0033(3) -0.0056(3)
N1 0.0129(13) 0.0175(13) 0.0147(13) -0.0010(10) 0.0027(10) -0.0002(10)
N4 0.0122(13) 0.0158(13) 0.0145(13) -0.0021(10) 0.0005(10) -0.0011(10)
C7 0.0171(16) 0.0100(14) 0.0118(14) 0.0047(12) -0.0014(12) -0.0014(12)
N3 0.0146(13) 0.0138(13) 0.0130(12) 0.0005(10) -0.0004(10) -0.0008(10)
C1 0.0125(16) 0.0176(16) 0.0145(15) -0.0016(12) 0.0031(12) 0.0003(12)
C5 0.0176(16) 0.0133(15) 0.0094(14) 0.0037(12) 0.0010(12) 0.0008(12)
C8 0.0160(16) 0.0156(15) 0.0143(15) 0.0007(12) -0.0018(12) 0.0011(12)
C12 0.0154(16) 0.0139(15) 0.0150(15) 0.0047(12) 0.0009(12) 0.0010(12)
N2 0.0144(13) 0.0146(13) 0.0139(13) 0.0010(10) 0.0012(10) 0.0020(10)
C4 0.0196(17) 0.0159(16) 0.0125(15) 0.0011(12) 0.0017(12) 0.0023(13)
C13 0.0105(15) 0.0172(16) 0.0163(15) 0.0058(12) -0.0026(11) -0.0013(12)
C11 0.0122(16) 0.0229(17) 0.0175(16) -0.0028(13) 0.0018(12) -0.0015(13)
C14 0.0169(16) 0.0134(15) 0.0103(14) 0.0037(12) -0.0022(12) -0.0011(12)
C9 0.0098(15) 0.0178(16) 0.0149(15) -0.0005(12) 0.0000(12) -0.0010(12)
C16 0.0157(17) 0.0230(17) 0.0238(17) -0.0028(14) 0.0002(13) 0.0033(13)
C10 0.0163(16) 0.0186(17) 0.0187(15) 0.0008(13) 0.0050(12) -0.0006(13)
C17 0.0148(16) 0.0198(16) 0.0199(15) 0.0016(13) -0.0003(12) 0.0008(13)
C3 0.0110(15) 0.0183(16) 0.0225(16) 0.0023(13) 0.0036(12) 0.0008(13)
C15 0.0212(18) 0.0188(17) 0.0174(16) 0.0003(13) -0.0055(13) 0.0009(13)
C2 0.0176(17) 0.0152(16) 0.0219(17) 0.0026(13) 0.0083(13) -0.0008(13)
C6 0.0153(15) 0.0145(15) 0.0090(13) 0.0054(12) -0.0007(11) 0.0001(12)
C19 0.039(2) 0.0176(17) 0.0300(19) -0.0051(15) 0.0118(16) -0.0060(15)
C18 0.044(2) 0.0225(18) 0.0216(18) -0.0023(14) 0.0062(16) -0.0070(16)
C20 0.037(2) 0.0226(18) 0.0256(19) -0.0037(15) 0.0130(15) -0.0085(16)
C21 0.037(2) 0.034(2) 0.035(2) -0.0063(17) 0.0057(17) -0.0072(17)

loop_
_atom_type_symbol
_atom_type_description
_atom_type_scat_dispersion_real
_atom_type_scat_dispersion_imag
_atom_type_scat_source
C C 0.0033 0.0016 'International Tables Vol C Tables 4.2.6.8 and 6.1.1.4'
H H 0.0000 0.0000 'International Tables Vol C Tables 4.2.6.8 and 6.1.1.4'
N N 0.0061 0.0033 'International Tables Vol C Tables 4.2.6.8 and 6.1.1.4'
Cl Cl 0.1484 0.1585 'International Tables Vol C Tables 4.2.6.8 and 6.1.1.4'
Cu Cu 0.3201 1.2651 'International Tables Vol C Tables 4.2.6.8 and 6.1.1.4'

loop_
_geom_angle_atom_site_label_1
_geom_angle_atom_site_label_2
_geom_angle_atom_site_label_3
_geom_angle
_geom_angle_site_symmetry_1
_geom_angle_site_symmetry_3
_geom_angle_publ_flag
N4 Cu1 N1 159.45(10) 3_566 . ?
N4 Cu1 Cl2 91.38(8) 3_566 . ?
N1 Cu1 Cl2 92.56(8) . . ?
N4 Cu1 Cl1 94.23(8) 3_566 . ?
N1 Cu1 Cl1 91.90(7) . . ?
Cl2 Cu1 Cl1 151.45(3) . . ?
C1 N1 C2 105.8(2) . . ?
C1 N1 Cu1 127.9(2) . . ?
C2 N1 Cu1 126.3(2) . . ?
C9 N4 C10 105.3(2) . . ?
C9 N4 Cu1 126.8(2) . 3_566 ?
C10 N4 Cu1 127.9(2) . 3_566 ?
C12 C7 C6 119.9(3) . . ?
C12 C7 C8 119.0(3) . . ?
C6 C7 C8 121.0(3) . . ?
C9 N3 C11 107.4(2) . . ?
C9 N3 C8 125.9(2) . . ?
C11 N3 C8 126.8(2) . . ?
N1 C1 N2 110.8(3) . . ?
N1 C1 H1 124.6 . . ?
N2 C1 H1 124.6 . . ?
C14 C5 C6 120.0(3) . . ?
C14 C5 C4 119.7(3) . . ?
C6 C5 C4 120.3(3) . . ?
N3 C8 C7 113.1(2) . . ?
N3 C8 H8A 109.0 . . ?
C7 C8 H8A 109.0 . . ?
N3 C8 H8B 109.0 . . ?
C7 C8 H8B 109.0 . . ?
H8A C8 H8B 107.8 . . ?
C13 C12 C7 118.5(3) . . ?
C13 C12 C16 118.5(3) . . ?
C7 C12 C16 122.9(3) . . ?
C1 N2 C3 107.4(2) . . ?
C1 N2 C4 127.8(3) . . ?
C3 N2 C4 124.8(2) . . ?
N2 C4 C5 112.3(2) . . ?
N2 C4 H4A 109.2 . . ?
C5 C4 H4A 109.2 . . ?
N2 C4 H4B 109.2 . . ?
C5 C4 H4B 109.2 . . ?
H4A C4 H4B 107.9 . . ?
C14 C13 C12 122.9(3) . . ?
C14 C13 H13 118.6 . . ?
C12 C13 H13 118.6 . . ?
C10 C11 N3 106.2(3) . . ?
C10 C11 H11 126.9 . . ?
N3 C11 H11 126.9 . . ?
C13 C14 C5 118.7(3) . . ?
C13 C14 C15 118.2(3) . . ?
C5 C14 C15 123.1(3) . . ?
N4 C9 N3 111.4(3) . . ?
N4 C9 H9 124.3 . . ?
N3 C9 H9 124.3 . . ?
C12 C16 H16A 109.5 . . ?
C12 C16 H16B 109.5 . . ?
H16A C16 H16B 109.5 . . ?
C12 C16 H16C 109.5 . . ?
H16A C16 H16C 109.5 . . ?
H16B C16 H16C 109.5 . . ?
C11 C10 N4 109.7(3) . . ?
C11 C10 H10 125.2 . . ?
N4 C10 H10 125.2 . . ?
C6 C17 H17A 109.5 . . ?
C6 C17 H17B 109.5 . . ?
H17A C17 H17B 109.5 . . ?
C6 C17 H17C 109.5 . . ?
H17A C17 H17C 109.5 . . ?
H17B C17 H17C 109.5 . . ?
C2 C3 N2 106.6(3) . . ?
C2 C3 H3 126.7 . . ?
N2 C3 H3 126.7 . . ?
C14 C15 H15A 109.5 . . ?
C14 C15 H15B 109.5 . . ?
H15A C15 H15B 109.5 . . ?
C14 C15 H15C 109.5 . . ?
H15A C15 H15C 109.5 . . ?
H15B C15 H15C 109.5 . . ?
C3 C2 N1 109.4(3) . . ?
C3 C2 H2 125.3 . . ?
N1 C2 H2 125.3 . . ?
C5 C6 C7 119.9(3) . . ?
C5 C6 C17 119.7(3) . . ?
C7 C6 C17 120.4(3) . . ?
C18 C19 C20 117.1(3) . . ?
C18 C19 C21 121.7(3) . . ?
C20 C19 C21 121.2(3) . . ?
C19 C18 C20 121.6(3) . 3_666 ?
C19 C18 H18 119.2 . . ?
C20 C18 H18 119.2 3_666 . ?
C19 C20 C18 121.4(3) . 3_666 ?
C19 C20 H20 119.3 . . ?
C18 C20 H20 119.3 3_666 . ?
C19 C21 H21A 109.5 . . ?
C19 C21 H21B 109.5 . . ?
H21A C21 H21B 109.5 . . ?
C19 C21 H21C 109.5 . . ?
H21A C21 H21C 109.5 . . ?
H21B C21 H21C 109.5 . . ?

loop_
_geom_bond_atom_site_label_1
_geom_bond_atom_site_label_2
_geom_bond_distance
_geom_bond_site_symmetry_2
_geom_bond_publ_flag
Cu1 N4 1.965(2) 3_566 ?
Cu1 N1 1.980(2) . ?
Cu1 Cl2 2.2606(9) . ?
Cu1 Cl1 2.2657(10) . ?
N1 C1 1.324(4) . ?
N1 C2 1.382(4) . ?
N4 C9 1.326(4) . ?
N4 C10 1.381(4) . ?
C7 C12 1.408(4) . ?
C7 C6 1.408(4) . ?
C7 C8 1.514(4) . ?
N3 C9 1.339(4) . ?
N3 C11 1.375(4) . ?
N3 C8 1.474(3) . ?
C1 N2 1.345(4) . ?
C1 H1 0.9300 . ?
C5 C14 1.404(4) . ?
C5 C6 1.408(4) . ?
C5 C4 1.514(4) . ?
C8 H8A 0.9700 . ?
C8 H8B 0.9700 . ?
C12 C13 1.388(4) . ?
C12 C16 1.515(4) . ?
N2 C3 1.370(4) . ?
N2 C4 1.472(4) . ?
C4 H4A 0.9700 . ?
C4 H4B 0.9700 . ?
C13 C14 1.386(4) . ?
C13 H13 0.9300 . ?
C11 C10 1.353(4) . ?
C11 H11 0.9300 . ?
C14 C15 1.515(4) . ?
C9 H9 0.9300 . ?
C16 H16A 0.9600 . ?
C16 H16B 0.9600 . ?
C16 H16C 0.9600 . ?
C10 H10 0.9300 . ?
C17 C6 1.515(4) . ?
C17 H17A 0.9600 . ?
C17 H17B 0.9600 . ?
C17 H17C 0.9600 . ?
C3 C2 1.346(4) . ?
C3 H3 0.9300 . ?
C15 H15A 0.9600 . ?
C15 H15B 0.9600 . ?
C15 H15C 0.9600 . ?
C2 H2 0.9300 . ?
C19 C18 1.385(5) . ?
C19 C20 1.387(5) . ?
C19 C21 1.504(5) . ?
C18 C20 1.392(5) 3_666 ?
C18 H18 0.9300 . ?
C20 H20 0.9300 . ?
C21 H21A 0.9600 . ?
C21 H21B 0.9600 . ?
C21 H21C 0.9600 . ?

loop_
_geom_torsion_atom_site_label_1
_geom_torsion_atom_site_label_2
_geom_torsion_atom_site_label_3
_geom_torsion_atom_site_label_4
_geom_torsion
_geom_torsion_site_symmetry_1
_geom_torsion_site_symmetry_2
_geom_torsion_site_symmetry_3
_geom_torsion_site_symmetry_4
_geom_torsion_publ_flag
C2 N1 C1 N2 -1.3(3) . . . . ?
Cu1 N1 C1 N2 -179.39(18) . . . . ?
C9 N3 C8 C7 -111.2(3) . . . . ?
C11 N3 C8 C7 69.5(4) . . . . ?
C12 C7 C8 N3 -104.5(3) . . . . ?
C6 C7 C8 N3 76.0(3) . . . . ?
C6 C7 C12 C13 -2.5(4) . . . . ?
C8 C7 C12 C13 178.1(3) . . . . ?
C6 C7 C12 C16 176.7(3) . . . . ?
C8 C7 C12 C16 -2.8(4) . . . . ?
N1 C1 N2 C3 1.4(3) . . . . ?
N1 C1 N2 C4 179.8(3) . . . . ?
C1 N2 C4 C5 124.5(3) . . . . ?
C3 N2 C4 C5 -57.3(4) . . . . ?
C14 C5 C4 N2 100.6(3) . . . . ?
C6 C5 C4 N2 -80.0(3) . . . . ?
C7 C12 C13 C14 0.7(4) . . . . ?
C16 C12 C13 C14 -178.5(3) . . . . ?
C9 N3 C11 C10 0.0(3) . . . . ?
C8 N3 C11 C10 179.3(3) . . . . ?
C12 C13 C14 C5 0.9(4) . . . . ?
C12 C13 C14 C15 -178.9(3) . . . . ?
C6 C5 C14 C13 -0.8(4) . . . . ?
C4 C5 C14 C13 178.7(3) . . . . ?
C6 C5 C14 C15 179.0(3) . . . . ?
C4 C5 C14 C15 -1.5(4) . . . . ?
C10 N4 C9 N3 0.7(3) . . . . ?
Cu1 N4 C9 N3 -179.96(19) 3_566 . . . ?
C11 N3 C9 N4 -0.4(3) . . . . ?
C8 N3 C9 N4 -179.8(2) . . . . ?
N3 C11 C10 N4 0.4(3) . . . . ?
C9 N4 C10 C11 -0.7(3) . . . . ?
Cu1 N4 C10 C11 180.0(2) 3_566 . . . ?
C1 N2 C3 C2 -0.9(3) . . . . ?
C4 N2 C3 C2 -179.4(3) . . . . ?
N2 C3 C2 N1 0.1(3) . . . . ?
C1 N1 C2 C3 0.8(3) . . . . ?
Cu1 N1 C2 C3 178.9(2) . . . . ?
C14 C5 C6 C7 -0.9(4) . . . . ?
C4 C5 C6 C7 179.6(2) . . . . ?
C14 C5 C6 C17 179.6(3) . . . . ?
C4 C5 C6 C17 0.1(4) . . . . ?
C12 C7 C6 C5 2.6(4) . . . . ?
C8 C7 C6 C5 -177.9(2) . . . . ?
C12 C7 C6 C17 -178.0(3) . . . . ?
C8 C7 C6 C17 1.5(4) . . . . ?
C20 C19 C18 C20 0.1(5) . . . 3_666 ?
C21 C19 C18 C20 179.0(3) . . . 3_666 ?
C18 C19 C20 C18 -0.1(5) . . . 3_666 ?
C21 C19 C20 C18 -179.0(3) . . . 3_666 ?
